data_2207630
loop_
_publ_author_name
'Chen, Yue'

_publ_section_title
;
 Aqua[4-bromo-2-(pyridinylmethyliminomethyl)phenolato]zinc(II) nitrate
 monohydrate
;
_journal_coeditor_code RZ6138
_journal_issue 12
_journal_name_full 'Acta Crystallographica Section E'
_journal_page_first m2716
_journal_page_last m2717
_journal_paper_doi 10.1107/S1600536805037694
_journal_volume 61
_journal_year 2005
_chemical_formula_iupac '[Zn (C13 H10 Br N2 O) (H2 O)] (N O3), H2 O'
_chemical_formula_moiety 'C13 H12 Br N2 O2 Zn +, N O3 -, H2 O'
_chemical_formula_sum 'C13 H14 Br N3 O6 Zn'
_chemical_formula_weight 453.55
_chemical_name_systematic
;
Aqua[4-bromo-2-(pyridinylmethyliminomethyl)phenolato]zinc(II) nitrate
monohydrate
;
_space_group_IT_number 2
_symmetry_cell_setting triclinic
_symmetry_space_group_name_Hall '-P 1'
_symmetry_space_group_name_H-M 'P -1'
_atom_sites_solution_hydrogens geom
_atom_sites_solution_primary direct
_atom_sites_solution_secondary difmap
_audit_creation_method SHELXL-97
_cell_angle_alpha 106.960(2)
_cell_angle_beta 102.780(3)
_cell_angle_gamma 93.040(3)
_cell_formula_units_Z 2
_cell_length_a 7.841(2)
_cell_length_b 9.043(2)
_cell_length_c 12.012(2)
_cell_measurement_reflns_used 3326
_cell_measurement_temperature 298(2)
_cell_measurement_theta_max 27.8
_cell_measurement_theta_min 2.5
_cell_volume 788.2(3)
_computing_cell_refinement 'SAINT (Bruker, 2000)'
_computing_data_collection 'SMART (Bruker, 2000)'
_computing_data_reduction SAINT
_computing_molecular_graphics SHELXTL
_computing_publication_material SHELXTL
_computing_structure_refinement SHELXTL
_computing_structure_solution 'SHELXTL (Bruker, 2000)'
_diffrn_ambient_temperature 298(2)
_diffrn_measured_fraction_theta_full 0.985
_diffrn_measured_fraction_theta_max 0.985
_diffrn_measurement_device_type
;
Bruker SMART APEX CCD area-detector
;
_diffrn_measurement_method '\f and \w'
_diffrn_radiation_monochromator graphite
_diffrn_radiation_source 'fine-focus sealed tube'
_diffrn_radiation_type MoK\a
_diffrn_radiation_wavelength 0.71073
_diffrn_reflns_av_R_equivalents 0.0176
_diffrn_reflns_av_sigmaI/netI 0.0284
_diffrn_reflns_limit_h_max 10
_diffrn_reflns_limit_h_min -9
_diffrn_reflns_limit_k_max 11
_diffrn_reflns_limit_k_min -11
_diffrn_reflns_limit_l_max 15
_diffrn_reflns_limit_l_min -15
_diffrn_reflns_number 6664
_diffrn_reflns_theta_full 27.00
_diffrn_reflns_theta_max 27.00
_diffrn_reflns_theta_min 1.83
_diffrn_standards_decay_% 0
_diffrn_standards_number 0
_exptl_absorpt_coefficient_mu 4.129
_exptl_absorpt_correction_T_max 0.662
_exptl_absorpt_correction_T_min 0.508
_exptl_absorpt_correction_type multi-scan
_exptl_absorpt_process_details '(SADABS; Bruker, 2000)'
_exptl_crystal_colour yellow
_exptl_crystal_density_diffrn 1.911
_exptl_crystal_density_method 'not measured'
_exptl_crystal_description block
_exptl_crystal_F_000 452
_exptl_crystal_size_max 0.18
_exptl_crystal_size_mid 0.13
_exptl_crystal_size_min 0.10
_refine_diff_density_max 0.846
_refine_diff_density_min -0.450
_refine_ls_extinction_method none
_refine_ls_goodness_of_fit_ref 1.036
_refine_ls_hydrogen_treatment mixed
_refine_ls_matrix_type full
_refine_ls_number_parameters 229
_refine_ls_number_reflns 3390
_refine_ls_number_restraints 6
_refine_ls_restrained_S_all 1.036
_refine_ls_R_factor_all 0.0397
_refine_ls_R_factor_gt 0.0331
_refine_ls_shift/su_max 0.000
_refine_ls_shift/su_mean 0.000
_refine_ls_structure_factor_coef Fsqd
_refine_ls_weighting_details 'calc w=1/[\s^2^(Fo^2^)+(0.0513P)^2^+0.5173P] where P=(Fo^2^+2Fc^2^)/3'
_refine_ls_weighting_scheme calc
_refine_ls_wR_factor_gt 0.0895
_refine_ls_wR_factor_ref 0.0935
_reflns_number_gt 2901
_reflns_number_total 3390
_reflns_threshold_expression I>2\s(I)
_cod_data_source_file rz6138.cif
_cod_data_source_block I
_cod_database_code 2207630
_cod_database_fobs_code 2207630

loop_
_symmetry_equiv_pos_as_xyz
'x, y, z'
'-x, -y, -z'

loop_
_atom_site_label
_atom_site_fract_x
_atom_site_fract_y
_atom_site_fract_z
_atom_site_U_iso_or_equiv
_atom_site_adp_type
_atom_site_calc_flag
_atom_site_refinement_flags
_atom_site_occupancy
_atom_site_type_symbol
Zn1 0.30026(4) 0.09224(4) 0.40095(3) 0.03435(12) Uani d . 1 Zn
Br1 0.48727(5) 0.22008(4) 1.05527(3) 0.04902(13) Uani d . 1 Br
O1 0.4103(3) 0.2419(2) 0.55037(18) 0.0391(5) Uani d . 1 O
O2 0.0409(4) 0.2522(3) 0.3597(3) 0.0639(8) Uani d . 1 O
O3 -0.0907(4) 0.4332(4) 0.3074(3) 0.0833(10) Uani d . 1 O
O4 0.1407(3) 0.3681(3) 0.2484(2) 0.0520(6) Uani d . 1 O
O5 0.4083(3) 0.2204(2) 0.32021(19) 0.0368(5) Uani d D 1 O
O6 0.6706(3) 0.4453(3) 0.4489(2) 0.0497(6) Uani d D 1 O
N1 0.2197(3) -0.0544(3) 0.4737(2) 0.0314(5) Uani d . 1 N
N2 0.1777(3) -0.0706(3) 0.2489(2) 0.0325(5) Uani d . 1 N
N3 0.0284(4) 0.3497(3) 0.3044(3) 0.0445(6) Uani d . 1 N
C1 0.4241(4) 0.2289(3) 0.6578(2) 0.0310(6) Uani d . 1 C
C2 0.5218(4) 0.3519(3) 0.7579(3) 0.0381(7) Uani d . 1 C
H2A 0.5751 0.4380 0.7454 0.046 Uiso calc R 1 H
C3 0.5403(4) 0.3479(4) 0.8735(3) 0.0380(6) Uani d . 1 C
H3A 0.6051 0.4306 0.9379 0.046 Uiso calc R 1 H
C4 0.4616(4) 0.2193(3) 0.8941(3) 0.0347(6) Uani d . 1 C
C5 0.3684(4) 0.0967(3) 0.8002(3) 0.0348(6) Uani d . 1 C
H5A 0.3178 0.0112 0.8149 0.042 Uiso calc R 1 H
C6 0.3479(4) 0.0983(3) 0.6808(2) 0.0305(6) Uani d . 1 C
C7 0.2506(4) -0.0367(3) 0.5861(3) 0.0324(6) Uani d . 1 C
H7 0.2064 -0.1180 0.6087 0.039 Uiso calc R 1 H
C8 0.1224(4) -0.2020(3) 0.3880(3) 0.0385(7) Uani d . 1 C
H8A 0.0097 -0.2208 0.4054 0.046 Uiso calc R 1 H
H8B 0.1888 -0.2874 0.3961 0.046 Uiso calc R 1 H
C9 0.0937(4) -0.1949(3) 0.2628(3) 0.0328(6) Uani d . 1 C
C10 -0.0107(4) -0.3115(4) 0.1648(3) 0.0402(7) Uani d . 1 C
H10 -0.0698 -0.3960 0.1758 0.048 Uiso calc R 1 H
C11 -0.0257(4) -0.3009(4) 0.0509(3) 0.0441(7) Uani d . 1 C
H11 -0.0958 -0.3777 -0.0157 0.053 Uiso calc R 1 H
C12 0.0650(5) -0.1740(4) 0.0369(3) 0.0450(7) Uani d . 1 C
H12 0.0587 -0.1651 -0.0391 0.054 Uiso calc R 1 H
C13 0.1643(4) -0.0620(4) 0.1380(3) 0.0418(7) Uani d . 1 C
H13 0.2247 0.0234 0.1290 0.050 Uiso calc R 1 H
H6B 0.754(4) 0.436(5) 0.414(4) 0.080 Uiso d D 1 H
H5C 0.331(4) 0.274(4) 0.298(4) 0.080 Uiso d D 1 H
H5B 0.500(3) 0.281(4) 0.363(4) 0.080 Uiso d D 1 H
H6A 0.637(5) 0.534(3) 0.455(4) 0.080 Uiso d D 1 H

loop_
_atom_site_aniso_label
_atom_site_aniso_U_11
_atom_site_aniso_U_22
_atom_site_aniso_U_33
_atom_site_aniso_U_12
_atom_site_aniso_U_13
_atom_site_aniso_U_23
Zn1 0.0436(2) 0.02703(19) 0.03221(19) -0.00235(14) 0.00920(14) 0.01030(14)
Br1 0.0764(3) 0.0413(2) 0.02984(17) 0.00686(16) 0.01206(15) 0.01263(14)
O1 0.0579(13) 0.0269(10) 0.0303(10) -0.0093(9) 0.0089(9) 0.0097(8)
O2 0.0646(16) 0.0527(16) 0.099(2) 0.0087(13) 0.0406(16) 0.0448(16)
O3 0.0708(19) 0.096(2) 0.120(3) 0.0368(18) 0.0499(19) 0.066(2)
O4 0.0505(13) 0.0674(17) 0.0492(14) 0.0075(12) 0.0176(11) 0.0310(13)
O5 0.0465(12) 0.0301(11) 0.0348(11) -0.0034(9) 0.0115(9) 0.0118(9)
O6 0.0547(15) 0.0380(13) 0.0586(15) -0.0035(11) 0.0168(12) 0.0180(12)
N1 0.0372(12) 0.0231(11) 0.0322(12) -0.0036(9) 0.0063(10) 0.0089(9)
N2 0.0380(12) 0.0249(11) 0.0326(12) 0.0006(9) 0.0060(10) 0.0089(9)
N3 0.0429(15) 0.0425(16) 0.0459(16) -0.0017(12) 0.0090(12) 0.0133(13)
C1 0.0355(14) 0.0258(13) 0.0316(14) 0.0024(11) 0.0094(11) 0.0083(11)
C2 0.0474(17) 0.0284(15) 0.0371(16) -0.0038(12) 0.0120(13) 0.0087(12)
C3 0.0450(16) 0.0301(15) 0.0348(15) 0.0005(12) 0.0094(13) 0.0051(12)
C4 0.0450(16) 0.0339(15) 0.0277(13) 0.0082(12) 0.0103(12) 0.0118(12)
C5 0.0435(16) 0.0286(14) 0.0358(15) 0.0023(12) 0.0119(12) 0.0141(12)
C6 0.0346(14) 0.0258(13) 0.0320(14) 0.0017(11) 0.0083(11) 0.0107(11)
C7 0.0367(14) 0.0267(13) 0.0368(15) 0.0001(11) 0.0099(12) 0.0144(12)
C8 0.0480(17) 0.0265(14) 0.0368(15) -0.0069(12) 0.0059(13) 0.0087(12)
C9 0.0340(14) 0.0258(13) 0.0369(15) 0.0035(11) 0.0066(12) 0.0089(11)
C10 0.0435(16) 0.0295(15) 0.0424(17) -0.0008(12) 0.0034(13) 0.0094(13)
C11 0.0472(18) 0.0341(16) 0.0397(17) 0.0026(13) -0.0014(14) 0.0040(13)
C12 0.059(2) 0.0402(17) 0.0319(15) 0.0051(15) 0.0038(14) 0.0114(13)
C13 0.0525(18) 0.0352(16) 0.0362(16) -0.0006(13) 0.0062(13) 0.0134(13)

loop_
_atom_type_symbol
_atom_type_description
_atom_type_scat_dispersion_real
_atom_type_scat_dispersion_imag
_atom_type_scat_source
C C 0.0033 0.0016 'International Tables Vol C Tables 4.2.6.8 and 6.1.1.4'
H H 0.0000 0.0000 'International Tables Vol C Tables 4.2.6.8 and 6.1.1.4'
N N 0.0061 0.0033 'International Tables Vol C Tables 4.2.6.8 and 6.1.1.4'
O O 0.0106 0.0060 'International Tables Vol C Tables 4.2.6.8 and 6.1.1.4'
Br Br -0.2901 2.4595 'International Tables Vol C Tables 4.2.6.8 and 6.1.1.4'
Zn Zn 0.2839 1.4301 'International Tables Vol C Tables 4.2.6.8 and 6.1.1.4'

loop_
_geom_angle_atom_site_label_1
_geom_angle_atom_site_label_2
_geom_angle_atom_site_label_3
_geom_angle
_geom_angle_publ_flag
O1 Zn1 N1 93.63(9) yes
O1 Zn1 O5 88.94(9) yes
N1 Zn1 O5 171.43(10) yes
O1 Zn1 N2 176.84(9) yes
N1 Zn1 N2 83.32(10) yes
O5 Zn1 N2 94.20(9) yes
C1 O1 Zn1 127.59(17) ?
Zn1 O5 H5C 107(3) ?
Zn1 O5 H5B 116(3) ?
H5C O5 H5B 108(2) ?
H6B O6 H6A 109(2) ?
C7 N1 C8 118.9(2) ?
C7 N1 Zn1 126.16(19) ?
C8 N1 Zn1 114.89(18) ?
C13 N2 C9 119.1(3) ?
C13 N2 Zn1 126.0(2) ?
C9 N2 Zn1 114.78(19) ?
O3 N3 O2 120.7(3) ?
O3 N3 O4 118.9(3) ?
O2 N3 O4 120.3(3) ?
O1 C1 C2 118.3(2) ?
O1 C1 C6 124.4(2) ?
C2 C1 C6 117.3(3) ?
C3 C2 C1 121.8(3) ?
C3 C2 H2A 119.1 ?
C1 C2 H2A 119.1 ?
C2 C3 C4 119.9(3) ?
C2 C3 H3A 120.0 ?
C4 C3 H3A 120.0 ?
C5 C4 C3 120.4(3) ?
C5 C4 Br1 121.1(2) ?
C3 C4 Br1 118.5(2) ?
C4 C5 C6 120.6(3) ?
C4 C5 H5A 119.7 ?
C6 C5 H5A 119.7 ?
C5 C6 C1 120.0(3) ?
C5 C6 C7 117.5(2) ?
C1 C6 C7 122.5(3) ?
N1 C7 C6 125.6(3) ?
N1 C7 H7 117.2 ?
C6 C7 H7 117.2 ?
N1 C8 C9 110.0(2) ?
N1 C8 H8A 109.7 ?
C9 C8 H8A 109.7 ?
N1 C8 H8B 109.7 ?
C9 C8 H8B 109.7 ?
H8A C8 H8B 108.2 ?
N2 C9 C10 121.2(3) ?
N2 C9 C8 116.5(2) ?
C10 C9 C8 122.3(3) ?
C11 C10 C9 119.3(3) ?
C11 C10 H10 120.3 ?
C9 C10 H10 120.3 ?
C10 C11 C12 119.2(3) ?
C10 C11 H11 120.4 ?
C12 C11 H11 120.4 ?
C13 C12 C11 118.4(3) ?
C13 C12 H12 120.8 ?
C11 C12 H12 120.8 ?
N2 C13 C12 122.7(3) ?
N2 C13 H13 118.6 ?
C12 C13 H13 118.6 ?

loop_
_geom_bond_atom_site_label_1
_geom_bond_atom_site_label_2
_geom_bond_distance
_geom_bond_publ_flag
Zn1 O1 1.890(2) yes
Zn1 N1 1.937(2) yes
Zn1 O5 1.979(2) yes
Zn1 N2 1.983(2) yes
Br1 C4 1.900(3) ?
O1 C1 1.311(3) ?
O2 N3 1.245(4) ?
O3 N3 1.232(4) ?
O4 N3 1.253(4) ?
O5 H5C 0.84(4) ?
O5 H5B 0.84(4) ?
O6 H6B 0.85(4) ?
O6 H6A 0.85(4) ?
N1 C7 1.278(4) ?
N1 C8 1.472(3) ?
N2 C13 1.338(4) ?
N2 C9 1.343(4) ?
C1 C2 1.411(4) ?
C1 C6 1.420(4) ?
C2 C3 1.375(4) ?
C2 H2A 0.9300 ?
C3 C4 1.398(4) ?
C3 H3A 0.9300 ?
C4 C5 1.362(4) ?
C5 C6 1.411(4) ?
C5 H5A 0.9300 ?
C6 C7 1.440(4) ?
C7 H7 0.9300 ?
C8 C9 1.491(4) ?
C8 H8A 0.9700 ?
C8 H8B 0.9700 ?
C9 C10 1.388(4) ?
C10 C11 1.378(4) ?
C10 H10 0.9300 ?
C11 C12 1.389(5) ?
C11 H11 0.9300 ?
C12 C13 1.374(4) ?
C12 H12 0.9300 ?
C13 H13 0.9300 ?

loop_
_geom_hbond_atom_site_label_D
_geom_hbond_atom_site_label_H
_geom_hbond_atom_site_label_A
_geom_hbond_site_symmetry_A
_geom_hbond_distance_DH
_geom_hbond_distance_HA
_geom_hbond_distance_DA
_geom_hbond_angle_DHA
O6 H6A O1 2_666 0.85(3) 2.10(3) 2.929(3) 168(4)
O5 H5B O6 . 0.84(4) 1.83(4) 2.659(3) 168(4)
O5 H5C O4 . 0.84(4) 1.83(4) 2.664(3) 172(4)
O6 H6B O3 1_655 0.85(4) 1.95(4) 2.780(4) 167(4)

loop_
_geom_torsion_atom_site_label_1
_geom_torsion_atom_site_label_2
_geom_torsion_atom_site_label_3
_geom_torsion_atom_site_label_4
_geom_torsion
N1 Zn1 O1 C1 3.3(2)
O5 Zn1 O1 C1 -168.6(2)
O1 Zn1 N1 C7 -2.4(3)
N2 Zn1 N1 C7 178.5(3)
N2 Zn1 N1 C8 1.9(2)
O5 Zn1 N2 C13 -9.3(3)
N1 Zn1 N2 C9 3.0(2)
O5 Zn1 N2 C9 174.7(2)
Zn1 O1 C1 C2 176.1(2)
Zn1 O1 C1 C6 -3.5(4)
O1 C1 C2 C3 179.1(3)
C6 C1 C2 C3 -1.2(4)
C1 C2 C3 C4 0.2(5)
C2 C3 C4 C5 0.9(5)
C2 C3 C4 Br1 -179.0(2)
C3 C4 C5 C6 -0.8(4)
Br1 C4 C5 C6 179.0(2)
C4 C5 C6 C1 -0.3(4)
C4 C5 C6 C7 178.8(3)
O1 C1 C6 C5 -179.1(3)
C2 C1 C6 C5 1.3(4)
O1 C1 C6 C7 1.8(4)
C2 C1 C6 C7 -177.8(3)
C8 N1 C7 C6 178.1(3)
Zn1 N1 C7 C6 1.7(4)
C5 C6 C7 N1 179.9(3)
C1 C6 C7 N1 -1.0(5)
C7 N1 C8 C9 177.3(3)
Zn1 N1 C8 C9 -5.9(3)
C13 N2 C9 C10 -2.0(4)
Zn1 N2 C9 C10 174.2(2)
C13 N2 C9 C8 176.5(3)
Zn1 N2 C9 C8 -7.2(3)
N1 C8 C9 N2 8.5(4)
N1 C8 C9 C10 -173.0(3)
N2 C9 C10 C11 1.2(4)
C8 C9 C10 C11 -177.3(3)
C9 C10 C11 C12 0.4(5)
C10 C11 C12 C13 -1.2(5)
C9 N2 C13 C12 1.3(5)
Zn1 N2 C13 C12 -174.5(2)
C11 C12 C13 N2 0.3(5)
